data_2015565
loop_
_publ_author_name
'Mitsunobu Doi'
' Kumiko Imori'
'Noriko Sakaguchi'
'Akiko Asano'

_publ_section_title
;
 Boc--Pro--Hyp--Gly--OBzl and Boc--Ala--Hyp--Gly--OBzl, two repeating
 triplets found in collagen
;
_journal_coeditor_code GZ3025
_journal_issue 9
_journal_name_full 'Acta Crystallographica Section C'
_journal_page_first o577
_journal_page_last o580
_journal_paper_doi 10.1107/S0108270106028101
_journal_volume 62
_journal_year 2006
_chemical_formula_iupac 'C22 H31 N3 O7'
_chemical_formula_moiety 'C22 H31 N3 O7'
_chemical_formula_sum 'C22 H31 N3 O7'
_chemical_formula_weight 449.50
_chemical_name_common aog
_chemical_name_systematic
;
benzyl N-{2-[N-(tert-butoxycarbonyl)alanyl]-4-hydroxyprolyl}glycinate
;
_space_group_IT_number 1
_symmetry_cell_setting triclinic
_symmetry_space_group_name_Hall 'P 1'
_symmetry_space_group_name_H-M 'P 1'
_atom_sites_solution_hydrogens geom
_atom_sites_solution_primary direct
_atom_sites_solution_secondary difmap
_cell_angle_alpha 75.2400(10)
_cell_angle_beta 82.5600(10)
_cell_angle_gamma 81.7800(10)
_cell_formula_units_Z 2
_cell_length_a 5.8816(3)
_cell_length_b 10.6294(6)
_cell_length_c 19.7070(10)
_cell_measurement_reflns_used 8664
_cell_measurement_temperature 200(2)
_cell_measurement_theta_max 28.25
_cell_measurement_theta_min 2.48
_cell_volume 1173.56(11)
_computing_cell_refinement SMART
_computing_data_collection 'SMART (Bruker, 1998)'
_computing_data_reduction 'SAINT-Plus (Bruker, 1998)'
_computing_molecular_graphics 'PLATON (Spek, 2003)'
_computing_publication_material SHELXL97
_computing_structure_refinement 'SHELXL97 (Sheldrick, 1997)'
_computing_structure_solution 'SHELXD (Sheldrick & Gould, 1995)'
_diffrn_ambient_temperature 200(2)
_diffrn_detector_area_resol_mean 8.366
_diffrn_measured_fraction_theta_full 0.989
_diffrn_measured_fraction_theta_max 0.989
_diffrn_measurement_device_type 'Bruker AXS, SMART APEX CCD area detector'
_diffrn_measurement_method \w-scan
_diffrn_radiation_monochromator graphite
_diffrn_radiation_source 'MacScience, M18XCE rotating anode'
_diffrn_radiation_type MoK\a
_diffrn_radiation_wavelength 0.71073
_diffrn_reflns_av_R_equivalents 0.0150
_diffrn_reflns_av_sigmaI/netI 0.0181
_diffrn_reflns_limit_h_max 7
_diffrn_reflns_limit_h_min -7
_diffrn_reflns_limit_k_max 13
_diffrn_reflns_limit_k_min -13
_diffrn_reflns_limit_l_max 25
_diffrn_reflns_limit_l_min -25
_diffrn_reflns_number 13595
_diffrn_reflns_theta_full 27.10
_diffrn_reflns_theta_max 27.10
_diffrn_reflns_theta_min 1.99
_diffrn_standards_decay_% 0.0
_diffrn_standards_interval_count 13595
_diffrn_standards_interval_time 480
_diffrn_standards_number 201
_exptl_absorpt_coefficient_mu 0.095
_exptl_absorpt_correction_T_max 0.9812
_exptl_absorpt_correction_T_min 0.9274
_exptl_absorpt_correction_type empirical
_exptl_absorpt_process_details '(SADABS; Sheldrick, 1996)'
_exptl_crystal_colour colourless
_exptl_crystal_density_diffrn 1.272
_exptl_crystal_density_method 'not measured'
_exptl_crystal_description plate
_exptl_crystal_F_000 480
_exptl_crystal_size_max 0.45
_exptl_crystal_size_mid 0.35
_exptl_crystal_size_min 0.20
_refine_diff_density_max 0.434
_refine_diff_density_min -0.162
_refine_ls_extinction_method none
_refine_ls_goodness_of_fit_ref 1.022
_refine_ls_hydrogen_treatment mixed
_refine_ls_matrix_type full
_refine_ls_number_parameters 593
_refine_ls_number_reflns 5142
_refine_ls_number_restraints 245
_refine_ls_restrained_S_all 2.625
_refine_ls_R_factor_all 0.0384
_refine_ls_R_factor_gt 0.0379
_refine_ls_shift/su_max 0.002
_refine_ls_shift/su_mean 0.000
_refine_ls_structure_factor_coef Fsqd
_refine_ls_weighting_details 'calc w=1/[\s^2^(Fo^2^)+(0.0684P)^2^+0.1501P] where P=(Fo^2^+2Fc^2^)/3'
_refine_ls_weighting_scheme calc
_refine_ls_wR_factor_gt 0.0989
_refine_ls_wR_factor_ref 0.0996
_reflns_number_gt 5049
_reflns_number_total 5142
_reflns_threshold_expression I>2\s(I)
_cod_data_source_file gz3025.cif
_cod_data_source_block II
_cod_original_cell_volume 1173.60(10)
_cod_original_sg_symbol_H-M P1
_cod_database_code 2015565
_cod_database_fobs_code 2015565

loop_
_symmetry_equiv_pos_as_xyz
'x, y, z'

loop_
_atom_site_type_symbol
_atom_site_label
_atom_site_fract_x
_atom_site_fract_y
_atom_site_fract_z
_atom_site_U_iso_or_equiv
_atom_site_adp_type
_atom_site_calc_flag
_atom_site_refinement_flags
_atom_site_occupancy
C C10A 0.7486(10) 1.0329(6) -0.2855(3) 0.0351(11) Uani d U 1
C C11A 0.7676(13) 1.1789(7) -0.3027(4) 0.0500(15) Uani d U 1
H H11A 0.6924 1.2151 -0.2634 0.075 Uiso calc R 1
H H12A 0.6920 1.2223 -0.3454 0.075 Uiso calc R 1
H H13A 0.9308 1.1934 -0.3105 0.075 Uiso calc R 1
C C12A 0.8714(14) 0.9732(8) -0.3446(3) 0.0513(16) Uani d U 1
H H14A 1.0351 0.9863 -0.3507 0.077 Uiso calc R 1
H H15A 0.8015 1.0155 -0.3885 0.077 Uiso calc R 1
H H16A 0.8566 0.8792 -0.3327 0.077 Uiso calc R 1
C C13A 0.4979(11) 1.0058(7) -0.2696(4) 0.0455(14) Uani d U 1
H H17A 0.4902 0.9113 -0.2599 0.068 Uiso calc R 1
H H18A 0.4132 1.0506 -0.3103 0.068 Uiso calc R 1
H H19A 0.4286 1.0381 -0.2284 0.068 Uiso calc R 1
O O10A 0.8736(7) 0.9848(4) -0.2219(2) 0.0344(8) Uani d . 1
C C14A 0.8961(9) 0.8555(5) -0.1890(3) 0.0305(10) Uani d . 1
O O14A 0.8158(8) 0.7710(4) -0.2062(2) 0.0415(9) Uani d . 1
N N20A 1.0202(8) 0.8364(4) -0.1335(2) 0.0331(9) Uani d . 1
H H20A 1.0618 0.9042 -0.1222 0.040 Uiso calc R 1
C C20A 1.0857(9) 0.7053(5) -0.0921(3) 0.0298(10) Uani d . 1
H H21A 1.0728 0.6412 -0.1204 0.036 Uiso calc R 1
C C21A 1.3359(10) 0.6911(7) -0.0747(3) 0.0414(13) Uani d . 1
H H22A 1.4389 0.7051 -0.1186 0.062 Uiso calc R 1
H H23A 1.3763 0.6030 -0.0456 0.062 Uiso calc R 1
H H24A 1.3525 0.7563 -0.0489 0.062 Uiso calc R 1
C C22A 0.9254(8) 0.6736(5) -0.0233(3) 0.0265(9) Uani d . 1
O O22A 0.8313(7) 0.7592(4) 0.0058(2) 0.0358(8) Uani d . 1
N N30A 0.9017(8) 0.5475(4) 0.0056(3) 0.0333(10) Uani d U 1
C C30A 0.7548(11) 0.5098(6) 0.0715(3) 0.0399(13) Uani d U 1
H H30A 0.5930 0.5523 0.0662 0.048 Uiso calc R 1
C C31A 0.7655(19) 0.3598(7) 0.0834(4) 0.067(2) Uani d U 1
H H33A 0.8870 0.3141 0.1144 0.080 Uiso calc R 1
H H34A 0.6155 0.3292 0.1051 0.080 Uiso calc R 1
C C32A 0.8216(12) 0.3357(5) 0.0109(4) 0.0490(16) Uani d U 1
H H35A 0.8942 0.2440 0.0128 0.059 Uiso calc R 1
O O32A 0.6261(9) 0.3667(5) -0.0275(3) 0.0471(11) Uani d . 1
H H32A 0.550(13) 0.313(8) -0.009(4) 0.034(18) Uiso d . 1
C C33A 0.9885(12) 0.4350(6) -0.0252(6) 0.061(2) Uani d U 1
H H36A 1.1487 0.4010 -0.0143 0.073 Uiso calc R 1
H H37A 0.9830 0.4590 -0.0769 0.073 Uiso calc R 1
C C34A 0.8474(10) 0.5392(5) 0.1340(3) 0.0361(11) Uani d . 1
O O34A 1.0538(8) 0.5205(4) 0.1411(3) 0.0444(10) Uani d . 1
N N40A 0.6882(10) 0.5768(6) 0.1821(3) 0.0469(12) Uani d . 1
H H40A 0.5464 0.6021 0.1705 0.056 Uiso calc R 1
C C40A 0.7364(13) 0.5781(6) 0.2518(4) 0.0470(14) Uani d . 1
H H41A 0.6064 0.6295 0.2734 0.056 Uiso calc R 1
H H42A 0.8768 0.6218 0.2481 0.056 Uiso calc R 1
C C41A 0.7718(10) 0.4418(6) 0.2987(3) 0.0377(12) Uani d . 1
O O41A 0.7138(11) 0.3458(5) 0.2900(3) 0.0557(12) Uani d . 1
O O50A 0.8804(10) 0.4459(6) 0.3530(3) 0.0580(13) Uani d . 1
C C50A 0.9054(16) 0.3260(11) 0.4082(4) 0.0713(15) Uani d U 1
H H50A 1.0460 0.3226 0.4316 0.086 Uiso calc R 1
H H51A 0.9223 0.2494 0.3873 0.086 Uiso calc R 1
C C51A 0.6981(14) 0.3206(8) 0.4614(3) 0.0522(11) Uani d U 1
C C52A 0.564(2) 0.2194(10) 0.4749(5) 0.0719(12) Uani d U 1
H H52A 0.6011 0.1513 0.4507 0.086 Uiso calc R 1
C C53A 0.371(2) 0.2183(14) 0.5250(6) 0.0927(14) Uani d U 1
H H53A 0.2771 0.1490 0.5352 0.111 Uiso calc R 1
C C54A 0.319(2) 0.3179(16) 0.5591(6) 0.0983(15) Uani d U 1
H H54A 0.1864 0.3181 0.5921 0.118 Uiso calc R 1
C C55A 0.454(3) 0.4153(14) 0.5466(6) 0.0981(15) Uani d U 1
H H55A 0.4179 0.4827 0.5713 0.118 Uiso calc R 1
C C56A 0.644(2) 0.4166(10) 0.4982(5) 0.0754(13) Uani d U 1
H H56A 0.7402 0.4848 0.4899 0.090 Uiso calc R 1
C C10B 0.9358(11) -0.1443(7) 0.4336(3) 0.0456(15) Uani d U 1
C C11B 1.0680(13) -0.2573(8) 0.4061(4) 0.0570(18) Uani d U 1
H H11B 0.9660 -0.2924 0.3817 0.085 Uiso calc R 1
H H12B 1.1244 -0.3262 0.4456 0.085 Uiso calc R 1
H H13B 1.1993 -0.2263 0.3731 0.085 Uiso calc R 1
C C12B 0.7312(13) -0.1857(10) 0.4861(4) 0.061(2) Uani d U 1
H H14B 0.6437 -0.1085 0.4993 0.091 Uiso calc R 1
H H15B 0.7867 -0.2477 0.5282 0.091 Uiso calc R 1
H H16B 0.6311 -0.2276 0.4646 0.091 Uiso calc R 1
C C13B 1.0949(13) -0.0788(10) 0.4659(4) 0.059(2) Uani d U 1
H H17B 1.2189 -0.0464 0.4302 0.089 Uiso calc R 1
H H18B 1.1618 -0.1426 0.5056 0.089 Uiso calc R 1
H H19B 1.0061 -0.0054 0.4826 0.089 Uiso calc R 1
O O10B 0.8562(7) -0.0356(4) 0.3756(2) 0.0386(9) Uani d . 1
C C14B 0.6877(9) -0.0499(6) 0.3378(3) 0.0322(10) Uani d . 1
O O14B 0.6252(8) -0.1529(4) 0.3372(3) 0.0457(10) Uani d . 1
N N20B 0.5982(8) 0.0677(5) 0.3017(2) 0.0336(10) Uani d . 1
H H20B 0.6527 0.1394 0.3037 0.040 Uiso calc R 1
C C20B 0.4094(9) 0.0750(6) 0.2591(3) 0.0318(10) Uani d . 1
H H21B 0.2960 0.0149 0.2868 0.038 Uiso calc R 1
C C21B 0.2877(12) 0.2139(7) 0.2415(4) 0.0477(15) Uani d . 1
H H22B 0.2305 0.2408 0.2852 0.072 Uiso calc R 1
H H23B 0.1577 0.2170 0.2144 0.072 Uiso calc R 1
H H24B 0.3965 0.2734 0.2135 0.072 Uiso calc R 1
C C22B 0.4976(8) 0.0335(5) 0.1902(3) 0.0266(9) Uani d . 1
O O22B 0.6796(6) 0.0650(4) 0.1569(2) 0.0334(8) Uani d . 1
N N30B 0.3575(7) -0.0322(4) 0.1672(2) 0.0292(9) Uani d U 1
C C30B 0.4132(9) -0.0670(5) 0.0996(3) 0.0285(10) Uani d U 1
H H30B 0.5459 -0.1376 0.1019 0.034 Uiso calc R 1
C C31B 0.1897(11) -0.1180(6) 0.0896(3) 0.0413(13) Uani d U 1
H H33B 0.0783 -0.0455 0.0668 0.050 Uiso calc R 1
H H34B 0.2232 -0.1837 0.0608 0.050 Uiso calc R 1
C C32B 0.0987(10) -0.1796(6) 0.1646(3) 0.0372(12) Uani d U 1
H H35B -0.0706 -0.1861 0.1681 0.045 Uiso calc R 1
O O32B 0.2234(8) -0.3050(5) 0.1909(3) 0.0459(10) Uani d . 1
H H32B 0.16(2) -0.359(12) 0.178(6) 0.08(3) Uiso d . 1
C C33B 0.1479(10) -0.0866(6) 0.2063(3) 0.0371(12) Uani d U 1
H H36B 0.0179 -0.0165 0.2075 0.045 Uiso calc R 1
H H37B 0.1760 -0.1337 0.2552 0.045 Uiso calc R 1
C C34B 0.4595(8) 0.0488(5) 0.0382(2) 0.0262(9) Uani d . 1
O O34B 0.3609(7) 0.1598(4) 0.0343(2) 0.0324(8) Uani d . 1
N N40B 0.5990(8) 0.0148(4) -0.0155(2) 0.0324(9) Uani d . 1
H H40B 0.6822 -0.0623 -0.0090 0.039 Uiso calc R 1
C C40B 0.6111(10) 0.1054(5) -0.0836(3) 0.0338(11) Uani d . 1
H H41B 0.7199 0.0654 -0.1170 0.041 Uiso calc R 1
H H42B 0.6712 0.1855 -0.0799 0.041 Uiso calc R 1
C C41B 0.3765(10) 0.1421(5) -0.1118(3) 0.0330(11) Uani d . 1
O O41B 0.2205(8) 0.0759(4) -0.1001(2) 0.0450(10) Uani d . 1
O O50B 0.3724(8) 0.2614(4) -0.1555(2) 0.0419(10) Uani d . 1
C C50B 0.1686(12) 0.3123(6) -0.1912(4) 0.0444(11) Uani d U 1
H H50B 0.0336 0.3237 -0.1568 0.053 Uiso calc R 1
H H51B 0.1365 0.2518 -0.2187 0.053 Uiso calc R 1
C C51B 0.2166(12) 0.4429(6) -0.2397(3) 0.0429(9) Uani d U 1
C C52B 0.0757(15) 0.4990(7) -0.2936(4) 0.0540(10) Uani d U 1
H H52B -0.0486 0.4559 -0.2994 0.065 Uiso calc R 1
C C53B 0.1186(19) 0.6198(9) -0.3392(5) 0.0694(12) Uani d U 1
H H53B 0.0230 0.6583 -0.3762 0.083 Uiso calc R 1
C C54B 0.2972(17) 0.6829(8) -0.3310(5) 0.0659(12) Uani d U 1
H H54B 0.3261 0.7640 -0.3627 0.079 Uiso calc R 1
C C55B 0.4339(16) 0.6297(8) -0.2774(6) 0.0653(12) Uani d U 1
H H55B 0.5564 0.6742 -0.2715 0.078 Uiso calc R 1
C C56B 0.3929(14) 0.5100(7) -0.2313(5) 0.0559(11) Uani d U 1
H H56B 0.4867 0.4738 -0.1937 0.067 Uiso calc R 1

loop_
_atom_site_aniso_label
_atom_site_aniso_U_11
_atom_site_aniso_U_22
_atom_site_aniso_U_33
_atom_site_aniso_U_12
_atom_site_aniso_U_13
_atom_site_aniso_U_23
C10A 0.038(3) 0.044(3) 0.021(2) -0.002(2) -0.008(2) -0.004(2)
C11A 0.060(4) 0.045(3) 0.038(3) -0.005(3) -0.015(3) 0.006(3)
C12A 0.058(4) 0.068(4) 0.026(3) -0.001(3) -0.002(3) -0.013(3)
C13A 0.038(3) 0.057(4) 0.042(3) -0.002(3) -0.010(2) -0.012(3)
O10A 0.043(2) 0.0359(19) 0.0240(17) -0.0069(16) -0.0094(15) -0.0017(14)
C14A 0.031(2) 0.037(3) 0.023(2) -0.007(2) 0.0001(18) -0.0063(19)
O14A 0.049(2) 0.042(2) 0.038(2) -0.0104(18) -0.0124(18) -0.0092(17)
N20A 0.043(2) 0.031(2) 0.026(2) -0.0110(18) -0.0080(18) -0.0012(17)
C20A 0.033(2) 0.030(2) 0.025(2) -0.0030(19) -0.0034(18) -0.0044(18)
C21A 0.030(3) 0.051(3) 0.039(3) -0.004(2) -0.001(2) -0.003(3)
C22A 0.027(2) 0.025(2) 0.026(2) -0.0025(18) -0.0049(17) -0.0031(17)
O22A 0.046(2) 0.0253(17) 0.0330(19) -0.0012(15) 0.0028(16) -0.0063(14)
N30A 0.034(2) 0.024(2) 0.039(2) -0.0036(17) -0.0012(18) -0.0034(17)
C30A 0.041(3) 0.038(3) 0.036(3) -0.013(2) -0.007(2) 0.009(2)
C31A 0.109(7) 0.036(3) 0.057(4) -0.036(4) -0.035(4) 0.013(3)
C32A 0.048(3) 0.021(2) 0.076(5) -0.005(2) -0.016(3) -0.002(3)
O32A 0.055(3) 0.032(2) 0.055(3) -0.009(2) -0.015(2) -0.0050(19)
C33A 0.043(3) 0.029(3) 0.112(7) -0.005(3) 0.012(4) -0.027(4)
C34A 0.040(3) 0.024(2) 0.037(3) -0.003(2) -0.004(2) 0.004(2)
O34A 0.042(2) 0.041(2) 0.053(3) -0.0001(18) -0.0114(19) -0.0154(19)
N40A 0.043(3) 0.049(3) 0.038(3) 0.001(2) -0.003(2) 0.006(2)
C40A 0.057(4) 0.036(3) 0.042(3) -0.008(3) 0.009(3) -0.004(2)
C41A 0.036(3) 0.041(3) 0.033(3) -0.006(2) 0.002(2) -0.005(2)
O41A 0.078(4) 0.037(2) 0.052(3) -0.012(2) -0.014(2) -0.003(2)
O50A 0.063(3) 0.077(4) 0.037(2) -0.023(3) -0.006(2) -0.010(2)
C50A 0.062(3) 0.102(3) 0.037(2) 0.010(3) -0.010(2) -0.001(2)
C51A 0.061(2) 0.057(2) 0.0298(18) 0.0057(19) -0.0099(17) 0.0009(17)
C52A 0.096(3) 0.069(3) 0.050(2) -0.010(2) -0.029(2) -0.001(2)
C53A 0.084(3) 0.120(3) 0.062(2) -0.040(2) -0.028(2) 0.026(2)
C54A 0.070(3) 0.143(3) 0.051(2) 0.010(2) 0.002(2) 0.016(2)
C55A 0.119(3) 0.097(3) 0.055(2) 0.026(2) 0.017(2) -0.009(2)
C56A 0.104(3) 0.063(3) 0.051(2) -0.003(2) 0.006(2) -0.0073(19)
C10B 0.037(3) 0.063(4) 0.030(3) -0.003(3) -0.011(2) 0.005(3)
C11B 0.050(4) 0.056(4) 0.051(4) 0.005(3) -0.009(3) 0.006(3)
C12B 0.043(3) 0.090(6) 0.035(3) -0.005(4) -0.009(3) 0.012(3)
C13B 0.044(3) 0.097(6) 0.037(3) -0.007(4) -0.015(3) -0.011(4)
O10B 0.039(2) 0.045(2) 0.0317(19) -0.0067(17) -0.0137(16) -0.0032(16)
C14B 0.032(2) 0.039(3) 0.025(2) -0.006(2) -0.0047(19) -0.006(2)
O14B 0.050(2) 0.037(2) 0.051(3) -0.0091(18) -0.017(2) -0.0017(18)
N20B 0.041(2) 0.034(2) 0.029(2) -0.0075(19) -0.0117(19) -0.0066(17)
C20B 0.032(2) 0.039(3) 0.024(2) -0.004(2) -0.0047(19) -0.006(2)
C21B 0.048(3) 0.052(4) 0.042(3) 0.014(3) -0.011(3) -0.017(3)
C22B 0.026(2) 0.027(2) 0.025(2) -0.0020(18) -0.0064(17) -0.0021(18)
O22B 0.0306(18) 0.038(2) 0.0324(19) -0.0112(15) -0.0005(14) -0.0078(15)
N30B 0.029(2) 0.037(2) 0.0212(19) -0.0083(17) -0.0026(16) -0.0033(16)
C30B 0.035(2) 0.027(2) 0.023(2) -0.0058(18) -0.0052(18) -0.0041(18)
C31B 0.048(3) 0.045(3) 0.036(3) -0.021(3) -0.014(2) -0.005(2)
C32B 0.032(2) 0.040(3) 0.039(3) -0.013(2) -0.010(2) -0.002(2)
O32B 0.040(2) 0.041(2) 0.056(3) -0.0140(18) -0.014(2) 0.000(2)
C33B 0.029(2) 0.048(3) 0.035(3) -0.015(2) 0.000(2) -0.008(2)
C34B 0.028(2) 0.028(2) 0.023(2) -0.0039(18) -0.0064(17) -0.0042(18)
O34B 0.0359(18) 0.0282(18) 0.0311(18) 0.0012(14) -0.0029(14) -0.0061(14)
N40B 0.041(2) 0.027(2) 0.026(2) 0.0028(18) -0.0021(17) -0.0050(17)
C40B 0.042(3) 0.033(3) 0.024(2) -0.003(2) -0.002(2) -0.0049(19)
C41B 0.047(3) 0.030(2) 0.023(2) -0.004(2) -0.004(2) -0.0079(18)
O41B 0.053(3) 0.040(2) 0.044(2) -0.0153(19) -0.0114(19) -0.0045(18)
O50B 0.051(2) 0.033(2) 0.039(2) -0.0079(17) -0.0145(18) 0.0027(16)
C50B 0.051(2) 0.038(2) 0.044(2) -0.0026(18) -0.017(2) -0.0055(17)
C51B 0.052(2) 0.0357(17) 0.0370(18) 0.0080(15) -0.0070(16) -0.0073(15)
C52B 0.069(2) 0.047(2) 0.045(2) 0.0071(18) -0.0204(18) -0.0077(17)
C53B 0.094(3) 0.053(2) 0.053(2) 0.017(2) -0.027(2) -0.0015(18)
C54B 0.080(3) 0.041(2) 0.064(2) 0.0042(18) -0.003(2) 0.0036(19)
C55B 0.065(2) 0.041(2) 0.084(3) -0.0038(18) -0.010(2) -0.004(2)
C56B 0.060(2) 0.0393(19) 0.064(2) -0.0007(17) -0.0207(19) -0.0001(18)

loop_
_atom_type_symbol
_atom_type_description
_atom_type_scat_dispersion_real
_atom_type_scat_dispersion_imag
_atom_type_scat_source
C C 0.0033 0.0016 'International Tables Vol C Tables 4.2.6.8 and 6.1.1.4'
H H 0.0000 0.0000 'International Tables Vol C Tables 4.2.6.8 and 6.1.1.4'
N N 0.0061 0.0033 'International Tables Vol C Tables 4.2.6.8 and 6.1.1.4'
O O 0.0106 0.0060 'International Tables Vol C Tables 4.2.6.8 and 6.1.1.4'

loop_
_geom_angle_atom_site_label_1
_geom_angle_atom_site_label_2
_geom_angle_atom_site_label_3
_geom_angle
O10A C10A C11A 101.8(5)
O10A C10A C12A 110.1(5)
C11A C10A C12A 110.6(5)
O10A C10A C13A 111.2(5)
C11A C10A C13A 111.1(5)
C12A C10A C13A 111.7(5)
C10A C11A H11A 109.5
C10A C11A H12A 109.5
H11A C11A H12A 109.5
C10A C11A H13A 109.5
H11A C11A H13A 109.5
H12A C11A H13A 109.5
C10A C12A H14A 109.5
C10A C12A H15A 109.5
H14A C12A H15A 109.5
C10A C12A H16A 109.5
H14A C12A H16A 109.5
H15A C12A H16A 109.5
C10A C13A H17A 109.5
C10A C13A H18A 109.5
H17A C13A H18A 109.5
C10A C13A H19A 109.5
H17A C13A H19A 109.5
H18A C13A H19A 109.5
C14A O10A C10A 120.6(4)
O14A C14A N20A 125.4(5)
O14A C14A O10A 125.5(5)
N20A C14A O10A 109.2(4)
C14A N20A C20A 120.7(4)
C14A N20A H20A 119.7
C20A N20A H20A 119.7
N20A C20A C21A 110.4(5)
N20A C20A C22A 110.9(4)
C21A C20A C22A 109.5(4)
N20A C20A H21A 108.7
C21A C20A H21A 108.7
C22A C20A H21A 108.7
C20A C21A H22A 109.5
C20A C21A H23A 109.5
H22A C21A H23A 109.5
C20A C21A H24A 109.5
H22A C21A H24A 109.5
H23A C21A H24A 109.5
O22A C22A N30A 120.9(5)
O22A C22A C20A 121.8(4)
N30A C22A C20A 117.2(4)
C22A N30A C30A 120.2(5)
C22A N30A C33A 127.3(5)
C30A N30A C33A 112.1(5)
N30A C30A C34A 112.8(5)
N30A C30A C31A 103.2(6)
C34A C30A C31A 108.6(5)
N30A C30A H30A 110.7
C34A C30A H30A 110.7
C31A C30A H30A 110.7
C32A C31A C30A 104.5(5)
C32A C31A H33A 110.9
C30A C31A H33A 110.9
C32A C31A H34A 110.9
C30A C31A H34A 110.9
H33A C31A H34A 108.9
O32A C32A C31A 111.7(7)
O32A C32A C33A 106.9(6)
C31A C32A C33A 103.5(6)
O32A C32A H35A 111.5
C31A C32A H35A 111.5
C33A C32A H35A 111.5
C32A O32A H32A 104(6)
N30A C33A C32A 102.7(6)
N30A C33A H36A 111.2
C32A C33A H36A 111.2
N30A C33A H37A 111.2
C32A C33A H37A 111.2
H36A C33A H37A 109.1
O34A C34A N40A 123.0(6)
O34A C34A C30A 121.0(6)
N40A C34A C30A 115.8(6)
C34A N40A C40A 123.6(6)
C34A N40A H40A 118.2
C40A N40A H40A 118.2
N40A C40A C41A 112.1(5)
N40A C40A H41A 109.2
C41A C40A H41A 109.2
N40A C40A H42A 109.2
C41A C40A H42A 109.2
H41A C40A H42A 107.9
O41A C41A O50A 124.4(6)
O41A C41A C40A 126.8(6)
O50A C41A C40A 108.9(6)
C41A O50A C50A 116.5(6)
O50A C50A C51A 110.1(7)
O50A C50A H50A 109.6
C51A C50A H50A 109.6
O50A C50A H51A 109.6
C51A C50A H51A 109.6
H50A C50A H51A 108.2
C56A C51A C52A 119.7(9)
C56A C51A C50A 119.5(9)
C52A C51A C50A 120.8(9)
C51A C52A C53A 119.0(10)
C51A C52A H52A 120.5
C53A C52A H52A 120.5
C54A C53A C52A 119.7(11)
C54A C53A H53A 120.2
C52A C53A H53A 120.2
C55A C54A C53A 121.0(10)
C55A C54A H54A 119.5
C53A C54A H54A 119.5
C54A C55A C56A 119.7(12)
C54A C55A H55A 120.1
C56A C55A H55A 120.1
C55A C56A C51A 120.9(11)
C55A C56A H56A 119.6
C51A C56A H56A 119.6
O10B C10B C11B 111.4(5)
O10B C10B C12B 109.5(5)
C11B C10B C12B 112.4(7)
O10B C10B C13B 101.4(6)
C11B C10B C13B 111.0(6)
C12B C10B C13B 110.5(6)
C10B C11B H11B 109.5
C10B C11B H12B 109.5
H11B C11B H12B 109.5
C10B C11B H13B 109.5
H11B C11B H13B 109.5
H12B C11B H13B 109.5
C10B C12B H14B 109.5
C10B C12B H15B 109.5
H14B C12B H15B 109.5
C10B C12B H16B 109.5
H14B C12B H16B 109.5
H15B C12B H16B 109.5
C10B C13B H17B 109.5
C10B C13B H18B 109.5
H17B C13B H18B 109.5
C10B C13B H19B 109.5
H17B C13B H19B 109.5
H18B C13B H19B 109.5
C14B O10B C10B 120.0(5)
O14B C14B N20B 124.6(5)
O14B C14B O10B 125.2(5)
N20B C14B O10B 110.1(5)
C14B N20B C20B 119.1(5)
C14B N20B H20B 120.4
C20B N20B H20B 120.4
N20B C20B C21B 110.1(5)
N20B C20B C22B 111.2(4)
C21B C20B C22B 109.1(4)
N20B C20B H21B 108.8
C21B C20B H21B 108.8
C22B C20B H21B 108.8
C20B C21B H22B 109.5
C20B C21B H23B 109.5
H22B C21B H23B 109.5
C20B C21B H24B 109.5
H22B C21B H24B 109.5
H23B C21B H24B 109.5
O22B C22B N30B 122.5(5)
O22B C22B C20B 121.4(4)
N30B C22B C20B 116.0(4)
C22B N30B C30B 121.0(4)
C22B N30B C33B 126.7(4)
C30B N30B C33B 112.1(4)
N30B C30B C34B 113.7(4)
N30B C30B C31B 102.8(4)
C34B C30B C31B 108.3(4)
N30B C30B H30B 110.6
C34B C30B H30B 110.6
C31B C30B H30B 110.6
C32B C31B C30B 102.8(4)
C32B C31B H33B 111.2
C30B C31B H33B 111.2
C32B C31B H34B 111.2
C30B C31B H34B 111.2
H33B C31B H34B 109.1
O32B C32B C33B 108.4(5)
O32B C32B C31B 111.5(5)
C33B C32B C31B 103.7(4)
O32B C32B H35B 111.0
C33B C32B H35B 111.0
C31B C32B H35B 111.0
C32B O32B H32B 106(8)
N30B C33B C32B 103.5(5)
N30B C33B H36B 111.1
C32B C33B H36B 111.1
N30B C33B H37B 111.1
C32B C33B H37B 111.1
H36B C33B H37B 109.0
O34B C34B N40B 122.8(4)
O34B C34B C30B 123.6(5)
N40B C34B C30B 113.1(4)
C34B N40B C40B 119.4(4)
C34B N40B H40B 120.3
C40B N40B H40B 120.3
N40B C40B C41B 111.6(5)
N40B C40B H41B 109.3
C41B C40B H41B 109.3
N40B C40B H42B 109.3
C41B C40B H42B 109.3
H41B C40B H42B 108.0
O41B C41B O50B 124.2(5)
O41B C41B C40B 127.2(5)
O50B C41B C40B 108.5(5)
C41B O50B C50B 117.6(5)
O50B C50B C51B 106.3(5)
O50B C50B H50B 110.5
C51B C50B H50B 110.5
O50B C50B H51B 110.5
C51B C50B H51B 110.5
H50B C50B H51B 108.7
C56B C51B C52B 118.9(7)
C56B C51B C50B 122.3(6)
C52B C51B C50B 118.8(7)
C51B C52B C53B 119.5(8)
C51B C52B H52B 120.3
C53B C52B H52B 120.3
C54B C53B C52B 120.6(8)
C54B C53B H53B 119.7
C52B C53B H53B 119.7
C55B C54B C53B 120.3(7)
C55B C54B H54B 119.8
C53B C54B H54B 119.8
C54B C55B C56B 119.8(8)
C54B C55B H55B 120.1
C56B C55B H55B 120.1
C51B C56B C55B 120.8(7)
C51B C56B H56B 119.6
C55B C56B H56B 119.6

loop_
_geom_bond_atom_site_label_1
_geom_bond_atom_site_label_2
_geom_bond_distance
C10A O10A 1.475(6)
C10A C11A 1.518(9)
C10A C12A 1.520(9)
C10A C13A 1.521(9)
C11A H11A 0.9800
C11A H12A 0.9800
C11A H13A 0.9800
C12A H14A 0.9800
C12A H15A 0.9800
C12A H16A 0.9800
C13A H17A 0.9800
C13A H18A 0.9800
C13A H19A 0.9800
O10A C14A 1.357(7)
C14A O14A 1.210(7)
C14A N20A 1.350(7)
N20A C20A 1.451(7)
N20A H20A 0.8800
C20A C21A 1.532(8)
C20A C22A 1.538(7)
C20A H21A 1.0000
C21A H22A 0.9800
C21A H23A 0.9800
C21A H24A 0.9800
C22A O22A 1.227(6)
C22A N30A 1.336(6)
N30A C30A 1.461(7)
N30A C33A 1.474(8)
C30A C34A 1.526(9)
C30A C31A 1.545(9)
C30A H30A 1.0000
C31A C32A 1.503(13)
C31A H33A 0.9900
C31A H34A 0.9900
C32A O32A 1.412(8)
C32A C33A 1.522(9)
C32A H35A 1.0000
O32A H32A 0.76(8)
C33A H36A 0.9900
C33A H37A 0.9900
C34A O34A 1.222(8)
C34A N40A 1.337(8)
N40A C40A 1.441(9)
N40A H40A 0.8800
C40A C41A 1.510(8)
C40A H41A 0.9900
C40A H42A 0.9900
C41A O41A 1.179(8)
C41A O50A 1.329(8)
O50A C50A 1.453(11)
C50A C51A 1.500(12)
C50A H50A 0.9900
C50A H51A 0.9900
C51A C56A 1.375(13)
C51A C52A 1.376(13)
C52A C53A 1.401(17)
C52A H52A 0.9500
C53A C54A 1.37(2)
C53A H53A 0.9500
C54A C55A 1.35(2)
C54A H54A 0.9500
C55A C56A 1.373(16)
C55A H55A 0.9500
C56A H56A 0.9500
C10B O10B 1.474(7)
C10B C11B 1.515(11)
C10B C12B 1.520(9)
C10B C13B 1.528(10)
C11B H11B 0.9800
C11B H12B 0.9800
C11B H13B 0.9800
C12B H14B 0.9800
C12B H15B 0.9800
C12B H16B 0.9800
C13B H17B 0.9800
C13B H18B 0.9800
C13B H19B 0.9800
O10B C14B 1.360(6)
C14B O14B 1.207(7)
C14B N20B 1.342(7)
N20B C20B 1.458(6)
N20B H20B 0.8800
C20B C21B 1.521(8)
C20B C22B 1.538(7)
C20B H21B 1.0000
C21B H22B 0.9800
C21B H23B 0.9800
C21B H24B 0.9800
C22B O22B 1.223(6)
C22B N30B 1.340(6)
N30B C30B 1.457(6)
N30B C33B 1.476(7)
C30B C34B 1.519(7)
C30B C31B 1.545(7)
C30B H30B 1.0000
C31B C32B 1.519(8)
C31B H33B 0.9900
C31B H34B 0.9900
C32B O32B 1.431(8)
C32B C33B 1.514(8)
C32B H35B 1.0000
O32B H32B 0.85(13)
C33B H36B 0.9900
C33B H37B 0.9900
C34B O34B 1.226(6)
C34B N40B 1.345(6)
N40B C40B 1.438(7)
N40B H40B 0.8800
C40B C41B 1.517(8)
C40B H41B 0.9900
C40B H42B 0.9900
C41B O41B 1.199(7)
C41B O50B 1.339(7)
O50B C50B 1.437(7)
C50B C51B 1.512(9)
C50B H50B 0.9900
C50B H51B 0.9900
C51B C56B 1.389(11)
C51B C52B 1.390(9)
C52B C53B 1.403(12)
C52B H52B 0.9500
C53B C54B 1.372(15)
C53B H53B 0.9500
C54B C55B 1.367(13)
C54B H54B 0.9500
C55B C56B 1.395(11)
C55B H55B 0.9500
C56B H56B 0.9500

loop_
_geom_torsion_atom_site_label_1
_geom_torsion_atom_site_label_2
_geom_torsion_atom_site_label_3
_geom_torsion_atom_site_label_4
_geom_torsion
C11A C10A O10A C14A 179.9(5)
C12A C10A O10A C14A -62.8(7)
C13A C10A O10A C14A 61.5(7)
C10A O10A C14A O14A -1.9(8)
C10A O10A C14A N20A 178.8(4)
O14A C14A N20A C20A 5.5(8)
O10A C14A N20A C20A -175.2(4)
C14A N20A C20A C21A 137.8(5)
C14A N20A C20A C22A -100.6(5)
N20A C20A C22A O22A -29.1(7)
C21A C20A C22A O22A 92.9(6)
N20A C20A C22A N30A 154.2(4)
C21A C20A C22A N30A -83.7(6)
O22A C22A N30A C30A 2.5(8)
C20A C22A N30A C30A 179.1(5)
O22A C22A N30A C33A 175.0(6)
C20A C22A N30A C33A -8.3(8)
C22A N30A C30A C34A -66.1(7)
C33A N30A C30A C34A 120.3(6)
C22A N30A C30A C31A 176.9(5)
C33A N30A C30A C31A 3.3(7)
N30A C30A C31A C32A -25.1(8)
C34A C30A C31A C32A -145.1(6)
C30A C31A C32A O32A -77.4(7)
C30A C31A C32A C33A 37.2(8)
C22A N30A C33A C32A -153.7(6)
C30A N30A C33A C32A 19.3(8)
O32A C32A C33A N30A 83.7(8)
C31A C32A C33A N30A -34.4(8)
N30A C30A C34A O34A -39.9(7)
C31A C30A C34A O34A 73.9(7)
N30A C30A C34A N40A 144.7(5)
C31A C30A C34A N40A -101.5(7)
O34A C34A N40A C40A -10.8(9)
C30A C34A N40A C40A 164.4(5)
C34A N40A C40A C41A -73.1(8)
N40A C40A C41A O41A -18.6(10)
N40A C40A C41A O50A 161.7(6)
O41A C41A O50A C50A -6.7(10)
C40A C41A O50A C50A 173.1(6)
C41A O50A C50A C51A -87.9(9)
O50A C50A C51A C56A -60.6(10)
O50A C50A C51A C52A 120.7(9)
C56A C51A C52A C53A 1.5(12)
C50A C51A C52A C53A -179.8(7)
C51A C52A C53A C54A 0.4(14)
C52A C53A C54A C55A -1.7(16)
C53A C54A C55A C56A 1.2(18)
C54A C55A C56A C51A 0.7(18)
C52A C51A C56A C55A -2.0(14)
C50A C51A C56A C55A 179.2(9)
C11B C10B O10B C14B 69.3(7)
C12B C10B O10B C14B -55.7(8)
C13B C10B O10B C14B -172.5(5)
C10B O10B C14B O14B -16.0(9)
C10B O10B C14B N20B 163.3(5)
O14B C14B N20B C20B 1.0(8)
O10B C14B N20B C20B -178.3(4)
C14B N20B C20B C21B 162.8(5)
C14B N20B C20B C22B -76.1(6)
N20B C20B C22B O22B -39.4(7)
C21B C20B C22B O22B 82.3(6)
N20B C20B C22B N30B 144.2(5)
C21B C20B C22B N30B -94.1(6)
O22B C22B N30B C30B -1.6(7)
C20B C22B N30B C30B 174.7(4)
O22B C22B N30B C33B 173.2(5)
C20B C22B N30B C33B -10.4(7)
C22B N30B C30B C34B -53.8(6)
C33B N30B C30B C34B 130.7(5)
C22B N30B C30B C31B -170.6(5)
C33B N30B C30B C31B 13.9(6)
N30B C30B C31B C32B -32.3(6)
C34B C30B C31B C32B -152.8(5)
C30B C31B C32B O32B -77.3(6)
C30B C31B C32B C33B 39.1(6)
C22B N30B C33B C32B -165.0(5)
C30B N30B C33B C32B 10.2(6)
O32B C32B C33B N30B 88.1(5)
C31B C32B C33B N30B -30.4(6)
N30B C30B C34B O34B -33.9(7)
C31B C30B C34B O34B 79.7(6)
N30B C30B C34B N40B 153.6(4)
C31B C30B C34B N40B -92.8(5)
O34B C34B N40B C40B -8.7(8)
C30B C34B N40B C40B 163.9(4)
C34B N40B C40B C41B -58.6(6)
N40B C40B C41B O41B -29.7(8)
N40B C40B C41B O50B 152.9(4)
O41B C41B O50B C50B -0.8(8)
C40B C41B O50B C50B 176.7(5)
C41B O50B C50B C51B -176.7(5)
O50B C50B C51B C56B -17.8(9)
O50B C50B C51B C52B 163.8(6)
C56B C51B C52B C53B 1.8(11)
C50B C51B C52B C53B -179.7(7)
C51B C52B C53B C54B -0.3(13)
C52B C53B C54B C55B -1.0(14)
C53B C54B C55B C56B 0.7(14)
C52B C51B C56B C55B -2.2(12)
C50B C51B C56B C55B 179.4(8)
C54B C55B C56B C51B 0.9(14)

loop_
_cod_related_entry_id
_cod_related_entry_database
_cod_related_entry_code
1 ChemSpider 30654047
